data_1576023
loop_
_publ_author_name
'Wang, Peng'
'Su, Ziyao'
'Yang, Zeqian'
'Cheng, Jianhua'
'Yang, Hengquan'
'Kibeye, Israel M.'
'Chen, Xia'

_publ_section_title
;
 Bimetallic aluminum complexes bearing \b-pyridyl-enamino ligands:
 synthesis, characterization and their applications in the ring-opening
 polymerization of \e-caprolactone
;
_journal_issue 43
_journal_name_full 'Polymer Chemistry'
_journal_page_first 4745
_journal_page_last 4754
_journal_paper_doi 10.1039/D5PY00481K
_journal_volume 16
_journal_year 2025
_chemical_formula_sum 'C36 H36 Al2 N4'
_chemical_formula_weight 578.65
_space_group_crystal_system monoclinic
_space_group_IT_number 14
_space_group_name_Hall '-P 2yn'
_space_group_name_H-M_alt 'P 1 21/n 1'
_atom_sites_solution_hydrogens geom
_audit_creation_method SHELXL-2014/7
_audit_update_record
;
2023-04-12 deposited with the CCDC.	2025-10-08 downloaded from the CCDC.
;
_cell_angle_alpha 90
_cell_angle_beta 90.087(2)
_cell_angle_gamma 90
_cell_formula_units_Z 2
_cell_length_a 6.9681(4)
_cell_length_b 16.3532(10)
_cell_length_c 13.8506(9)
_cell_measurement_reflns_used 7822
_cell_measurement_temperature 200(2)
_cell_measurement_theta_max 28.2705
_cell_measurement_theta_min 3.178
_cell_volume 1578.28(17)
_computing_structure_refinement 'SHELXL-2014/7 (Sheldrick, 2014)'
_diffrn_ambient_temperature 200(2)
_diffrn_measured_fraction_theta_full 0.993
_diffrn_measured_fraction_theta_max 0.993
_diffrn_measurement_device_type 'CCD area detector'
_diffrn_measurement_method 'phi and omega scans'
_diffrn_radiation_type MoK\a
_diffrn_radiation_wavelength 0.71073
_diffrn_reflns_av_R_equivalents 0.0318
_diffrn_reflns_av_unetI/netI 0.0279
_diffrn_reflns_Laue_measured_fraction_full 0.993
_diffrn_reflns_Laue_measured_fraction_max 0.993
_diffrn_reflns_limit_h_max 8
_diffrn_reflns_limit_h_min -9
_diffrn_reflns_limit_k_max 21
_diffrn_reflns_limit_k_min -21
_diffrn_reflns_limit_l_max 18
_diffrn_reflns_limit_l_min -18
_diffrn_reflns_number 15342
_diffrn_reflns_point_group_measured_fraction_full 0.993
_diffrn_reflns_point_group_measured_fraction_max 0.993
_diffrn_reflns_theta_full 25.242
_diffrn_reflns_theta_max 28.289
_diffrn_reflns_theta_min 3.178
_exptl_absorpt_coefficient_mu 0.123
_exptl_crystal_colour yellow
_exptl_crystal_density_diffrn 1.218
_exptl_crystal_description block
_exptl_crystal_F_000 612
_exptl_crystal_size_max 0.200
_exptl_crystal_size_mid 0.200
_exptl_crystal_size_min 0.150
_refine_diff_density_max 0.286
_refine_diff_density_min -0.231
_refine_diff_density_rms 0.044
_refine_ls_extinction_method none
_refine_ls_goodness_of_fit_ref 1.062
_refine_ls_hydrogen_treatment constr
_refine_ls_matrix_type full
_refine_ls_number_parameters 192
_refine_ls_number_reflns 3903
_refine_ls_number_restraints 0
_refine_ls_restrained_S_all 1.062
_refine_ls_R_factor_all 0.0542
_refine_ls_R_factor_gt 0.0414
_refine_ls_shift/su_max 0.000
_refine_ls_shift/su_mean 0.000
_refine_ls_structure_factor_coef Fsqd
_refine_ls_weighting_details 'w=1/[\s^2^(Fo^2^)+(0.0384P)^2^+0.7107P] where P=(Fo^2^+2Fc^2^)/3'
_refine_ls_weighting_scheme calc
_refine_ls_wR_factor_gt 0.0966
_refine_ls_wR_factor_ref 0.1039
_reflns_Friedel_coverage 0.000
_reflns_number_gt 3229
_reflns_number_total 3903
_reflns_threshold_expression 'I > 2\s(I)'
_cod_data_source_file d5py00481k2.cif
_cod_data_source_block 5
_cod_depositor_comments 'Adding full bibliography for 1576022--1576027.cif.'
_cod_original_sg_symbol_H-M 'P 21/n'
_cod_database_code 1576023
_shelx_shelxl_version_number 2014/7
_shelx_space_group_comment
;
The symmetry employed for this shelxl refinement is uniquely defined
by the following loop, which should always be used as a source of
symmetry information in preference to the above space-group names.
They are only intended as comments.
;
_shelx_estimated_absorpt_t_min 0.976
_shelx_estimated_absorpt_t_max 0.982

loop_
_space_group_symop_operation_xyz
'x, y, z'
'-x+1/2, y+1/2, -z+1/2'
'-x, -y, -z'
'x-1/2, -y-1/2, z-1/2'

loop_
_atom_site_label
_atom_site_type_symbol
_atom_site_fract_x
_atom_site_fract_y
_atom_site_fract_z
_atom_site_U_iso_or_equiv
_atom_site_adp_type
_atom_site_occupancy
_atom_site_site_symmetry_order
_atom_site_calc_flag
_atom_site_refinement_flags_posn
_atom_site_refinement_flags_adp
_atom_site_refinement_flags_occupancy
_atom_site_disorder_assembly
_atom_site_disorder_group
Al1 Al 0.21138(6) 0.01206(3) 0.24921(3) 0.02557(12) Uani 1 1 d . . . . .
N2 N 0.36176(16) 0.07819(7) 0.33138(8) 0.0240(2) Uani 1 1 d . . . . .
N1 N 0.04506(17) 0.09998(7) 0.20522(8) 0.0279(3) Uani 1 1 d . . . . .
C16 C 0.43341(18) 0.04052(8) 0.41701(9) 0.0228(3) Uani 1 1 d . . . . .
C6 C 0.2752(2) 0.20451(9) 0.25359(10) 0.0283(3) Uani 1 1 d . . . . .
H6 H 0.3202 0.2577 0.2380 0.034 Uiso 1 1 calc R U . . .
C17 C 0.3952(2) 0.07155(8) 0.50841(10) 0.0262(3) Uani 1 1 d . . . . .
H17 H 0.3229 0.1205 0.5148 0.031 Uiso 1 1 calc R U . . .
C1 C 0.0995(2) 0.17995(9) 0.20851(10) 0.0276(3) Uani 1 1 d . . . . .
C7 C 0.38666(19) 0.16016(8) 0.31692(9) 0.0241(3) Uani 1 1 d . . . . .
C18 C 0.5384(2) -0.03179(8) 0.40981(10) 0.0261(3) Uani 1 1 d . . . . .
H18 H 0.5647 -0.0541 0.3479 0.031 Uiso 1 1 calc R U . . .
C4 C -0.2557(2) 0.13721(12) 0.13348(13) 0.0455(4) Uani 1 1 d . . . . .
H4 H -0.3775 0.1212 0.1090 0.055 Uiso 1 1 calc R U . . .
C14 C 0.0559(2) -0.06572(10) 0.32317(12) 0.0379(4) Uani 1 1 d . . . . .
H14A H 0.1401 -0.1059 0.3542 0.057 Uiso 1 1 calc R U . . .
H14B H -0.0333 -0.0939 0.2796 0.057 Uiso 1 1 calc R U . . .
H14C H -0.0169 -0.0362 0.3727 0.057 Uiso 1 1 calc R U . . .
C2 C -0.0254(2) 0.24019(10) 0.17062(12) 0.0381(4) Uani 1 1 d . . . . .
H2 H 0.0136 0.2958 0.1699 0.046 Uiso 1 1 calc R U . . .
C8 C 0.5436(2) 0.20509(9) 0.36840(10) 0.0281(3) Uani 1 1 d . . . . .
C3 C -0.2016(2) 0.21912(11) 0.13496(13) 0.0447(4) Uani 1 1 d . . . . .
H3 H -0.2864 0.2600 0.1114 0.054 Uiso 1 1 calc R U . . .
C9 C 0.5139(3) 0.28467(10) 0.40017(12) 0.0404(4) Uani 1 1 d . . . . .
H9 H 0.3918 0.3096 0.3919 0.048 Uiso 1 1 calc R U . . .
C5 C -0.1297(2) 0.08045(10) 0.16804(11) 0.0378(4) Uani 1 1 d . . . . .
H5 H -0.1659 0.0245 0.1660 0.045 Uiso 1 1 calc R U . . .
C15 C 0.3467(3) -0.02963(11) 0.13525(13) 0.0462(4) Uani 1 1 d . . . . .
H15A H 0.4193 0.0149 0.1051 0.069 Uiso 1 1 calc R U . . .
H15B H 0.2534 -0.0514 0.0889 0.069 Uiso 1 1 calc R U . . .
H15C H 0.4352 -0.0732 0.1548 0.069 Uiso 1 1 calc R U . . .
C13 C 0.7231(2) 0.16910(11) 0.38290(11) 0.0365(4) Uani 1 1 d . . . . .
H13 H 0.7450 0.1144 0.3626 0.044 Uiso 1 1 calc R U . . .
C12 C 0.8697(3) 0.21287(14) 0.42687(13) 0.0519(5) Uani 1 1 d . . . . .
H12 H 0.9916 0.1881 0.4365 0.062 Uiso 1 1 calc R U . . .
C10 C 0.6618(3) 0.32815(12) 0.44405(14) 0.0588(6) Uani 1 1 d . . . . .
H10 H 0.6405 0.3826 0.4653 0.071 Uiso 1 1 calc R U . . .
C11 C 0.8386(3) 0.29245(14) 0.45673(14) 0.0625(6) Uani 1 1 d . . . . .
H11 H 0.9397 0.3225 0.4861 0.075 Uiso 1 1 calc R U . . .

loop_
_atom_site_aniso_label
_atom_site_aniso_U_11
_atom_site_aniso_U_22
_atom_site_aniso_U_33
_atom_site_aniso_U_23
_atom_site_aniso_U_13
_atom_site_aniso_U_12
Al1 0.0271(2) 0.0220(2) 0.0276(2) -0.00179(16) -0.00223(16) -0.00167(16)
N2 0.0267(6) 0.0207(5) 0.0244(6) 0.0007(4) -0.0055(4) 0.0016(4)
N1 0.0293(6) 0.0291(6) 0.0251(6) 0.0019(5) -0.0066(5) -0.0025(5)
C16 0.0233(6) 0.0204(6) 0.0247(6) 0.0019(5) -0.0036(5) 0.0014(5)
C6 0.0290(7) 0.0234(6) 0.0327(7) 0.0067(5) -0.0052(6) -0.0035(5)
C17 0.0287(7) 0.0210(6) 0.0289(7) -0.0015(5) -0.0009(5) 0.0080(5)
C1 0.0293(7) 0.0282(7) 0.0251(7) 0.0064(5) -0.0034(5) -0.0006(5)
C7 0.0242(6) 0.0241(6) 0.0241(6) 0.0006(5) -0.0008(5) -0.0011(5)
C18 0.0310(7) 0.0239(7) 0.0235(6) -0.0032(5) -0.0008(5) 0.0052(5)
C4 0.0357(8) 0.0565(11) 0.0441(9) 0.0145(8) -0.0182(7) -0.0079(8)
C14 0.0365(8) 0.0309(8) 0.0464(9) 0.0054(7) 0.0008(7) -0.0045(6)
C2 0.0387(8) 0.0335(8) 0.0421(9) 0.0133(7) -0.0106(7) 0.0004(6)
C8 0.0299(7) 0.0299(7) 0.0245(7) 0.0055(5) -0.0039(5) -0.0079(6)
C3 0.0373(9) 0.0513(10) 0.0455(10) 0.0195(8) -0.0138(7) 0.0036(7)
C9 0.0543(10) 0.0300(8) 0.0368(9) 0.0028(6) -0.0109(7) -0.0086(7)
C5 0.0377(8) 0.0395(9) 0.0361(8) 0.0043(7) -0.0141(7) -0.0091(7)
C15 0.0481(10) 0.0457(10) 0.0449(10) -0.0189(8) 0.0078(8) -0.0084(8)
C13 0.0277(7) 0.0501(10) 0.0315(8) 0.0054(7) -0.0034(6) -0.0058(7)
C12 0.0337(9) 0.0818(15) 0.0401(10) 0.0146(9) -0.0122(7) -0.0199(9)
C10 0.0913(16) 0.0403(10) 0.0446(11) 0.0023(8) -0.0221(10) -0.0279(10)
C11 0.0688(14) 0.0742(14) 0.0445(11) 0.0128(10) -0.0257(10) -0.0443(12)

loop_
_atom_type_symbol
_atom_type_description
_atom_type_scat_dispersion_real
_atom_type_scat_dispersion_imag
_atom_type_scat_source
C C 0.0033 0.0016 'International Tables Vol C Tables 4.2.6.8 and 6.1.1.4'
H H 0.0000 0.0000 'International Tables Vol C Tables 4.2.6.8 and 6.1.1.4'
N N 0.0061 0.0033 'International Tables Vol C Tables 4.2.6.8 and 6.1.1.4'
Al Al 0.0645 0.0514 'International Tables Vol C Tables 4.2.6.8 and 6.1.1.4'

loop_
_geom_angle_atom_site_label_1
_geom_angle_atom_site_label_2
_geom_angle_atom_site_label_3
_geom_angle
_geom_angle_site_symmetry_1
_geom_angle_site_symmetry_3
_geom_angle_publ_flag
N2 Al1 N1 95.47(5) . . ?
N2 Al1 C14 111.32(6) . . ?
N1 Al1 C14 108.29(6) . . ?
N2 Al1 C15 114.66(7) . . ?
N1 Al1 C15 106.97(7) . . ?
C14 Al1 C15 117.49(8) . . ?
C7 N2 C16 120.08(11) . . ?
C7 N2 Al1 122.99(9) . . ?
C16 N2 Al1 116.58(9) . . ?
C5 N1 C1 119.17(12) . . ?
C5 N1 Al1 118.57(10) . . ?
C1 N1 Al1 122.24(9) . . ?
C17 C16 C18 118.43(12) . . ?
C17 C16 N2 122.18(12) . . ?
C18 C16 N2 119.34(12) . . ?
C7 C6 C1 127.69(13) . . ?
C18 C17 C16 120.62(12) 3_656 . ?
N1 C1 C2 118.99(13) . . ?
N1 C1 C6 121.48(12) . . ?
C2 C1 C6 119.46(13) . . ?
N2 C7 C6 122.57(12) . . ?
N2 C7 C8 120.30(11) . . ?
C6 C7 C8 117.11(12) . . ?
C17 C18 C16 120.95(13) 3_656 . ?
C5 C4 C3 118.39(15) . . ?
C3 C2 C1 120.68(15) . . ?
C9 C8 C13 118.85(14) . . ?
C9 C8 C7 120.12(13) . . ?
C13 C8 C7 121.00(14) . . ?
C2 C3 C4 119.42(15) . . ?
C10 C9 C8 120.46(18) . . ?
N1 C5 C4 123.29(15) . . ?
C12 C13 C8 120.29(17) . . ?
C11 C12 C13 120.09(18) . . ?
C11 C10 C9 120.13(19) . . ?
C10 C11 C12 120.16(16) . . ?

loop_
_geom_bond_atom_site_label_1
_geom_bond_atom_site_label_2
_geom_bond_distance
_geom_bond_site_symmetry_2
_geom_bond_publ_flag
Al1 N2 1.8866(12) . ?
Al1 N1 1.9441(12) . ?
Al1 C14 1.9608(16) . ?
Al1 C15 1.9623(17) . ?
N2 C7 1.3665(17) . ?
N2 C16 1.4262(16) . ?
N1 C5 1.3595(18) . ?
N1 C1 1.3625(18) . ?
C16 C17 1.3899(19) . ?
C16 C18 1.3940(18) . ?
C6 C7 1.3773(18) . ?
C6 C1 1.4307(19) . ?
C17 C18 1.3851(18) 3_656 ?
C1 C2 1.4149(19) . ?
C7 C8 1.4970(18) . ?
C18 C17 1.3850(18) 3_656 ?
C4 C5 1.364(2) . ?
C4 C3 1.392(3) . ?
C2 C3 1.367(2) . ?
C8 C9 1.389(2) . ?
C8 C13 1.397(2) . ?
C9 C10 1.391(2) . ?
C13 C12 1.387(2) . ?
C12 C11 1.383(3) . ?
C10 C11 1.374(3) . ?
